data_4507757
loop_
_publ_author_name
'Sanphui, Palash'
'Babu, N. Jagadeesh'
'Nangia, Ashwini'

_publ_section_title
;
 Temozolomide Cocrystals with Carboxamide Coformers
;
_journal_issue 5
_journal_name_full 'Crystal Growth &amp; Design'
_journal_page_first 2208
_journal_paper_doi 10.1021/cg400322t
_journal_volume 13
_journal_year 2013
_chemical_formula_moiety '2(C6 H6 N6 O2), C7 H5 N O3 S'
_chemical_formula_sum 'C19 H17 N13 O7 S'
_chemical_formula_weight 571.52
_chemical_melting_point 495.5(15)
_chemical_name_systematic
; 
  2:1 cocrystal of Temzolomide and Saccharin  
;
_space_group_IT_number 2
_symmetry_cell_setting triclinic
_symmetry_space_group_name_Hall '-P 1'
_symmetry_space_group_name_H-M 'P -1'
_atom_sites_solution_hydrogens geom
_atom_sites_solution_primary direct
_atom_sites_solution_secondary difmap
_audit_creation_method SHELXL-97
_cell_angle_alpha 76.591(7)
_cell_angle_beta 75.856(7)
_cell_angle_gamma 87.095(7)
_cell_formula_units_Z 1
_cell_length_a 6.521(3)
_cell_length_b 8.064(4)
_cell_length_c 11.952(5)
_cell_measurement_reflns_used 2102
_cell_measurement_temperature 298(2)
_cell_measurement_theta_max 25.52
_cell_measurement_theta_min 2.60
_cell_volume 592.8(5)
_computing_cell_refinement 'Bruker SMART'
_computing_data_collection 'Bruker SMART'
_computing_data_reduction 'Bruker SAINT'
_computing_molecular_graphics 'Bruker SHELXTL'
_computing_publication_material 'Bruker SHELXTL'
_computing_structure_refinement 'SHELXL-97 (Sheldrick, 1997)'
_computing_structure_solution 'SHELXS-97 (Sheldrick, 1990)'
_diffrn_ambient_temperature 293(2)
_diffrn_measured_fraction_theta_full 0.997
_diffrn_measured_fraction_theta_max 0.997
_diffrn_measurement_device_type 'CCD area detector'
_diffrn_measurement_method 'phi and omega scans'
_diffrn_radiation_monochromator graphite
_diffrn_radiation_source 'fine-focus sealed tube'
_diffrn_radiation_type MoK\a
_diffrn_radiation_wavelength 0.71073
_diffrn_reflns_av_R_equivalents 0.0301
_diffrn_reflns_av_sigmaI/netI 0.0367
_diffrn_reflns_limit_h_max 7
_diffrn_reflns_limit_h_min -7
_diffrn_reflns_limit_k_max 9
_diffrn_reflns_limit_k_min -9
_diffrn_reflns_limit_l_max 14
_diffrn_reflns_limit_l_min -14
_diffrn_reflns_number 5706
_diffrn_reflns_theta_full 25.00
_diffrn_reflns_theta_max 25.00
_diffrn_reflns_theta_min 1.80
_exptl_absorpt_coefficient_mu 0.210
_exptl_absorpt_correction_T_max 0.9875
_exptl_absorpt_correction_T_min 0.9134
_exptl_absorpt_correction_type multi-scan
_exptl_absorpt_process_details 'Bruker AXS SADABS program'
_exptl_crystal_colour colourless
_exptl_crystal_density_diffrn 1.601
_exptl_crystal_density_method 'not measured'
_exptl_crystal_description diamond
_exptl_crystal_F_000 294
_exptl_crystal_size_max 0.44
_exptl_crystal_size_mid 0.17
_exptl_crystal_size_min 0.06
_refine_diff_density_max 0.203
_refine_diff_density_min -0.217
_refine_diff_density_rms 0.040
_refine_ls_extinction_method none
_refine_ls_goodness_of_fit_ref 1.014
_refine_ls_hydrogen_treatment mixed
_refine_ls_matrix_type full
_refine_ls_number_parameters 244
_refine_ls_number_reflns 2086
_refine_ls_number_restraints 28
_refine_ls_restrained_S_all 1.009
_refine_ls_R_factor_all 0.0714
_refine_ls_R_factor_gt 0.0467
_refine_ls_shift/su_max 0.006
_refine_ls_shift/su_mean 0.000
_refine_ls_structure_factor_coef Fsqd
_refine_ls_weighting_details 'calc w=1/[\s^2^(Fo^2^)+(0.0564P)^2^+0.1546P] where P=(Fo^2^+2Fc^2^)/3'
_refine_ls_weighting_scheme calc
_refine_ls_wR_factor_gt 0.1067
_refine_ls_wR_factor_ref 0.1205
_reflns_number_gt 1471
_reflns_number_total 2086
_reflns_threshold_expression >2sigma(I)
_cod_data_source_file cg400322t_si_007.cif
_cod_data_source_block TMZ-SAC
_cod_depositor_comments
;
The following automatic conversions were performed:

'_chemical_melting_point' value '494-497' was changed to '495.5(15)'
- the average value was taken and precision was
estimated.

'_symmetry_cell_setting' value 'Triclinic' changed to
'triclinic' according to
/home/saulius/struct/CIF-dictionaries/cif_core.dic dictionary named
'cif_core.dic' version 2.4.2 from 2011-04-26.

Automatic conversion script
Id: cif_fix_values 1891 2012-01-12 08:04:46Z andrius 
;
_cod_original_sg_symbol_H-M P-1
_cod_database_code 4507757

loop_
_symmetry_equiv_pos_as_xyz
'x, y, z'
'-x, -y, -z'

loop_
_atom_site_label
_atom_site_type_symbol
_atom_site_fract_x
_atom_site_fract_y
_atom_site_fract_z
_atom_site_U_iso_or_equiv
_atom_site_adp_type
_atom_site_occupancy
_atom_site_symmetry_multiplicity
_atom_site_calc_flag
_atom_site_refinement_flags
_atom_site_disorder_assembly
_atom_site_disorder_group
O1 O 1.3125(3) 0.3336(2) 0.55767(16) 0.0627(6) Uani 1 1 d . . .
O2 O 0.5378(3) 0.1417(2) 0.32034(16) 0.0606(5) Uani 1 1 d . . .
N3 N 0.8115(3) 0.2365(2) 0.37887(16) 0.0401(5) Uani 1 1 d . . .
C3 C 0.9880(3) 0.3394(3) 0.3485(2) 0.0409(6) Uani 1 1 d . . .
N1 N 1.3571(4) 0.5090(3) 0.3779(2) 0.0510(6) Uani 1 1 d . . .
N6 N 1.0492(3) 0.4459(3) 0.23882(19) 0.0569(6) Uani 1 1 d . . .
N2 N 0.9470(3) 0.1897(3) 0.53507(17) 0.0466(5) Uani 1 1 d . . .
C1 C 1.2558(4) 0.3850(3) 0.4651(2) 0.0457(6) Uani 1 1 d . . .
C5 C 0.6886(4) 0.2333(3) 0.2994(2) 0.0451(6) Uani 1 1 d . . .
N4 N 0.7621(3) 0.3489(3) 0.19442(18) 0.0523(6) Uani 1 1 d . . .
C2 C 1.0706(3) 0.3085(3) 0.4460(2) 0.0400(6) Uani 1 1 d . . .
C4 C 0.7947(4) 0.1489(3) 0.4934(2) 0.0454(6) Uani 1 1 d . . .
H4 H 0.6883 0.0703 0.5359 0.055 Uiso 1 1 calc R . .
C6 C 0.6463(5) 0.3705(4) 0.1012(3) 0.0767(9) Uani 1 1 d . . .
H6A H 0.6445 0.2646 0.0778 0.115 Uiso 1 1 calc R . .
H6B H 0.7148 0.4565 0.0341 0.115 Uiso 1 1 calc R . .
H6C H 0.5039 0.4045 0.1307 0.115 Uiso 1 1 calc R . .
N5 N 0.9382(3) 0.4515(3) 0.16424(19) 0.0630(7) Uani 1 1 d . . .
O3 O 0.4083(6) 0.2426(5) 0.8043(3) 0.0705(11) Uani 0.50 1 d P B .
C7 C 0.2380(8) 0.1724(7) 0.8405(5) 0.0499(13) Uani 0.50 1 d P . .
O4 O -0.2945(5) 0.1766(4) 0.8415(3) 0.0605(10) Uani 0.50 1 d P B .
S1 S -0.1228(2) 0.0584(3) 0.84328(15) 0.0430(4) Uani 0.50 1 d P . .
O5 O -0.1412(6) -0.0956(6) 0.8087(4) 0.0679(11) Uani 0.50 1 d P B .
H1A H 1.468(5) 0.568(3) 0.392(2) 0.073(9) Uiso 1 1 d . . .
H1B H 1.307(5) 0.547(4) 0.317(3) 0.072(10) Uiso 1 1 d . . .
C12 C -0.1255(16) 0.0151(16) 0.8273(8) 0.100(6) Uani 0.50 1 d PDU . .
H12 H -0.1844 0.0252 0.7626 0.120 Uiso 0.50 1 calc PR A 2
N7 N 0.1035(8) 0.1567(7) 0.7737(5) 0.0569(14) Uani 0.50 1 d P B 1
H7 H 0.1346 0.1962 0.6982 0.068 Uiso 0.50 1 calc PR B 1
C11 C 0.0720(13) 0.0858(9) 0.8134(6) 0.066(3) Uani 0.50 1 d PDU C 2
H11 H 0.1436 0.1461 0.7390 0.079 Uiso 0.50 1 calc PR C 2
C8 C 0.1451(7) 0.0880(6) 0.9651(5) 0.0409(12) Uani 0.50 1 d PD . 2
C9 C -0.0547(6) 0.0204(6) 0.9810(5) 0.0442(13) Uani 0.50 1 d PD . 2
C13 C -0.2326(9) -0.0704(7) 0.9392(5) 0.0622(15) Uani 0.50 1 d PDU . .
H13 H -0.3657 -0.1167 0.9498 0.075 Uiso 0.50 1 calc PR . .
C10 C 0.1641(11) 0.0676(9) 0.9094(6) 0.057(2) Uani 0.50 1 d PDU . .
H10 H 0.2967 0.1140 0.8995 0.069 Uiso 0.50 1 calc PR C 2

loop_
_atom_site_aniso_label
_atom_site_aniso_U_11
_atom_site_aniso_U_22
_atom_site_aniso_U_33
_atom_site_aniso_U_23
_atom_site_aniso_U_13
_atom_site_aniso_U_12
O1 0.0541(11) 0.0804(13) 0.0543(12) -0.0013(10) -0.0230(9) -0.0223(10)
O2 0.0508(11) 0.0617(12) 0.0754(13) -0.0142(10) -0.0251(10) -0.0131(10)
N3 0.0345(10) 0.0442(11) 0.0401(11) -0.0051(9) -0.0090(9) -0.0063(9)
C3 0.0343(13) 0.0409(13) 0.0438(14) -0.0046(11) -0.0058(11) -0.0055(10)
N1 0.0449(13) 0.0538(14) 0.0549(15) -0.0072(12) -0.0154(12) -0.0113(11)
N6 0.0452(13) 0.0646(15) 0.0525(14) 0.0064(11) -0.0122(11) -0.0119(11)
N2 0.0406(12) 0.0555(13) 0.0433(12) -0.0075(10) -0.0116(10) -0.0057(10)
C1 0.0377(14) 0.0502(15) 0.0506(16) -0.0134(13) -0.0106(12) -0.0016(12)
C5 0.0397(14) 0.0485(15) 0.0495(15) -0.0141(12) -0.0126(12) 0.0011(12)
N4 0.0469(13) 0.0683(14) 0.0420(12) -0.0074(11) -0.0156(10) -0.0026(11)
C2 0.0330(12) 0.0415(13) 0.0437(14) -0.0087(11) -0.0060(11) -0.0032(10)
C4 0.0414(14) 0.0450(14) 0.0440(15) -0.0002(11) -0.0069(11) -0.0080(11)
C6 0.085(2) 0.098(2) 0.0562(19) -0.0132(17) -0.0370(17) 0.0012(18)
N5 0.0502(14) 0.0799(17) 0.0484(14) 0.0073(12) -0.0108(12) -0.0095(12)
O3 0.045(2) 0.092(3) 0.064(2) 0.004(2) -0.0081(19) -0.029(2)
C7 0.046(3) 0.050(3) 0.048(3) 0.002(3) -0.010(3) -0.006(3)
O4 0.045(2) 0.065(2) 0.071(2) -0.0096(19) -0.0190(18) 0.0036(18)
S1 0.0380(9) 0.0488(9) 0.0429(8) -0.0063(8) -0.0136(6) -0.0044(6)
O5 0.069(3) 0.064(3) 0.081(3) -0.026(2) -0.027(2) -0.007(2)
C12 0.100(6) 0.100(7) 0.099(7) -0.0221(17) -0.0240(18) 0.0012(10)
N7 0.050(3) 0.070(4) 0.048(3) -0.006(3) -0.010(2) -0.011(3)
C11 0.066(3) 0.065(3) 0.065(3) -0.0137(12) -0.0145(11) 0.0011(10)
C8 0.050(3) 0.039(3) 0.039(3) -0.006(3) -0.022(3) -0.004(2)
C9 0.041(4) 0.035(3) 0.049(4) -0.001(3) -0.004(2) 0.005(3)
C13 0.0618(17) 0.0631(17) 0.0616(17) -0.0133(10) -0.0156(10) 0.0005(10)
C10 0.057(2) 0.057(2) 0.057(2) -0.0124(11) -0.0132(11) -0.0001(10)

loop_
_atom_type_symbol
_atom_type_description
_atom_type_scat_dispersion_real
_atom_type_scat_dispersion_imag
_atom_type_scat_source
C C 0.0033 0.0016 'International Tables Vol C Tables 4.2.6.8 and 6.1.1.4'
H H 0.0000 0.0000 'International Tables Vol C Tables 4.2.6.8 and 6.1.1.4'
N N 0.0061 0.0033 'International Tables Vol C Tables 4.2.6.8 and 6.1.1.4'
O O 0.0106 0.0060 'International Tables Vol C Tables 4.2.6.8 and 6.1.1.4'
S S 0.1246 0.1234 'International Tables Vol C Tables 4.2.6.8 and 6.1.1.4'

loop_
_geom_angle_atom_site_label_1
_geom_angle_atom_site_label_2
_geom_angle_atom_site_label_3
_geom_angle
_geom_angle_site_symmetry_1
_geom_angle_site_symmetry_3
C4 N3 C3 106.60(19) . .
C4 N3 C5 131.5(2) . .
C3 N3 C5 121.9(2) . .
C2 C3 N6 132.3(2) . .
C2 C3 N3 106.1(2) . .
N6 C3 N3 121.6(2) . .
N5 N6 C3 118.9(2) . .
C4 N2 C2 106.8(2) . .
O1 C1 N1 122.6(2) . .
O1 C1 C2 120.4(2) . .
N1 C1 C2 117.1(2) . .
O2 C5 N4 124.7(2) . .
O2 C5 N3 124.3(2) . .
N4 C5 N3 111.0(2) . .
C5 N4 N5 127.0(2) . .
C5 N4 C6 119.0(2) . .
N5 N4 C6 113.9(2) . .
C3 C2 N2 109.3(2) . .
C3 C2 C1 129.9(2) . .
N2 C2 C1 120.8(2) . .
N2 C4 N3 111.3(2) . .
N6 N5 N4 119.6(2) . .
O3 C7 N7 125.6(5) . .
O3 C7 C8 125.1(5) . .
N7 C7 C8 109.2(5) . .
O5 S1 O4 117.8(2) . .
O5 S1 N7 112.1(3) . .
O4 S1 N7 110.3(3) . .
O5 S1 C9 111.5(3) . .
O4 S1 C9 110.2(3) . .
N7 S1 C9 91.9(2) . .
O5 S1 C8 90.8(2) . 2_557
O4 S1 C8 108.9(2) . 2_557
N7 S1 C8 115.9(2) . 2_557
C9 S1 C8 26.5(2) . 2_557
C13 C12 C11 118.8(9) . .
C7 N7 S1 116.9(4) . .
C12 C11 C10 121.0(8) . .
C9 C8 C13 83.1(5) 2_557 2_557
C9 C8 C9 42.6(5) 2_557 .
C13 C8 C9 119.6(5) 2_557 .
C9 C8 C7 142.4(6) 2_557 .
C13 C8 C7 127.9(4) 2_557 .
C9 C8 C7 112.4(5) . .
C9 C8 S1 47.7(4) 2_557 2_557
C13 C8 S1 35.7(3) 2_557 2_557
C9 C8 S1 85.1(4) . 2_557
C7 C8 S1 160.1(3) . 2_557
C9 C9 C8 87.5(6) 2_557 2_557
C9 C9 C10 77.5(7) 2_557 2_557
C8 C9 C10 30.2(4) 2_557 2_557
C9 C9 C8 49.8(5) 2_557 .
C8 C9 C8 137.4(5) 2_557 .
C10 C9 C8 121.0(5) 2_557 .
C9 C9 S1 142.9(8) 2_557 .
C8 C9 S1 105.7(5) 2_557 .
C10 C9 S1 129.5(4) 2_557 .
C8 C9 S1 109.4(4) . .
C8 C13 C12 120.9(7) 2_557 .
C8 C13 C10 12.9(3) 2_557 2_557
C12 C13 C10 126.6(6) . 2_557
C9 C10 C11 118.7(6) 2_557 .
C9 C10 C13 55.0(3) 2_557 2_557
C11 C10 C13 166.2(6) . 2_557

loop_
_geom_bond_atom_site_label_1
_geom_bond_atom_site_label_2
_geom_bond_distance
_geom_bond_site_symmetry_2
O1 C1 1.226(3) .
O2 C5 1.201(3) .
N3 C4 1.367(3) .
N3 C3 1.378(3) .
N3 C5 1.389(3) .
C3 C2 1.368(3) .
C3 N6 1.368(3) .
N1 C1 1.330(3) .
N6 N5 1.270(3) .
N2 C4 1.302(3) .
N2 C2 1.373(3) .
C1 C2 1.473(3) .
C5 N4 1.372(3) .
N4 N5 1.374(3) .
N4 C6 1.466(3) .
O3 C7 1.207(6) .
C7 N7 1.351(7) .
C7 C8 1.476(7) .
O4 S1 1.434(4) .
S1 O5 1.416(6) .
S1 N7 1.646(5) .
S1 C9 1.763(5) .
S1 C8 2.293(6) 2_557
C12 C13 1.385(5) .
C12 C11 1.392(5) .
C11 C10 1.396(5) .
C8 C9 1.064(7) 2_557
C8 C13 1.374(8) 2_557
C8 C9 1.391(4) .
C8 S1 2.293(6) 2_557
C9 C9 0.943(8) 2_557
C9 C8 1.064(7) 2_557
C9 C10 1.375(8) 2_557
C13 C8 1.374(8) 2_557
C13 C10 1.972(8) 2_557
C10 C9 1.375(8) 2_557
C10 C13 1.972(8) 2_557
